data_2106215
loop_
_publ_author_name
'Taylor, J.C.'
'Hurst, H.J.'

_publ_section_title
;
 The hydrogen atom locations in the alpha and beta forms of uranyl
 hydroxide
;
_journal_name_full 'Acta Crystallographica B (24,1968-38,1982)'
_journal_page_first 2018
_journal_page_last 2022
_journal_volume 27
_journal_year 1971
_chemical_formula_sum 'H2 O4 U'
_chemical_name_systematic '(U O2) (O H)2'
_space_group_IT_number 61
_symmetry_space_group_name_Hall '-P 2ac 2ab'
_symmetry_space_group_name_H-M 'P b c a'
_cell_angle_alpha 90
_cell_angle_beta 90
_cell_angle_gamma 90
_cell_formula_units_Z 4
_cell_length_a 5.6438
_cell_length_b 6.2867
_cell_length_c 9.9372
_cell_volume 352.581
_citation_journal_id_ASTM ACBCAR
_cod_data_source_file Taylor_ACBCAR_1971_172.cif
_cod_data_source_block H2O4U1
_cod_original_cell_volume 352.5805
_cod_original_formula_sum 'H2 O4 U1'
_cod_database_code 2106215

loop_
_symmetry_equiv_pos_as_xyz
x,y,z
-x+1/2,-y,z+1/2
x+1/2,-y+1/2,-z
-x,y+1/2,-z+1/2
-x,-y,-z
x-1/2,y,-z-1/2
-x-1/2,y-1/2,z
x,-y-1/2,z-1/2

loop_
_atom_site_label
_atom_site_type_symbol
_atom_site_fract_x
_atom_site_fract_y
_atom_site_fract_z
_atom_site_occupancy
_atom_site_U_iso_or_equiv
H1 H+1 0.206 0.344 0.172 1 0.0
U1 U+6 0 0 0 1 0.0
O2 O-2 0.203 0.304 0.091 1 0.0
O1 O-2 0.136 0.472 0.35 1 0.0
